data_4342002
loop_
_publ_author_name
'Mardanya, Sourav'
'Karmakar, Srikanta'
'Maity, Dinesh'
'Baitalik, Sujoy'

_publ_section_title
;
 Ruthenium(II) and Osmium(II) Mixed Chelates Based on
 Pyrenyl-Pyridylimidazole and 2,2'-Bipyridine Ligands as Efficient DNA
 Intercalators and Anion Sensors.
;
_journal_issue 2
_journal_name_full 'Inorganic chemistry'
_journal_page_first 513
_journal_page_last 526
_journal_paper_doi 10.1021/ic502271k
_journal_volume 54
_journal_year 2015
_chemical_formula_sum 'C42 H29 Cl2 N7 O9 Os'
_chemical_formula_weight 1036.82
_chemical_name_systematic
; 
 ? 
;
_space_group_IT_number 2
_symmetry_cell_setting triclinic
_symmetry_space_group_name_Hall '-P 1'
_symmetry_space_group_name_H-M 'P -1'
_atom_sites_solution_hydrogens geom
_atom_sites_solution_primary direct
_atom_sites_solution_secondary difmap
_audit_creation_method SHELXL-97
_cell_angle_alpha 90.4660(10)
_cell_angle_beta 100.8550(10)
_cell_angle_gamma 90.1760(10)
_cell_formula_units_Z 2
_cell_length_a 10.6769(3)
_cell_length_b 12.2564(3)
_cell_length_c 15.1793(4)
_cell_measurement_reflns_used 8428
_cell_measurement_temperature 293(2)
_cell_measurement_theta_max 24.81
_cell_measurement_theta_min 2.72
_cell_volume 1950.74(9)
_computing_cell_refinement 'Bruker SAINT'
_computing_data_collection 'Bruker APEX2'
_computing_data_reduction 'Bruker SAINT'
_computing_molecular_graphics 'Bruker SHELXTL'
_computing_publication_material 'Bruker SHELXTL'
_computing_structure_refinement 'SHELXL-97 (Sheldrick, 2008)'
_computing_structure_solution 'SHELXS-97 (Sheldrick, 2008)'
_diffrn_ambient_temperature 293(2)
_diffrn_measured_fraction_theta_full 0.945
_diffrn_measured_fraction_theta_max 0.945
_diffrn_measurement_device_type 'Bruker APEX-II CCD'
_diffrn_measurement_method '\f and \w scans'
_diffrn_radiation_monochromator graphite
_diffrn_radiation_source 'fine-focus sealed tube'
_diffrn_radiation_type MoK\a
_diffrn_radiation_wavelength 0.71073
_diffrn_reflns_av_R_equivalents 0.0216
_diffrn_reflns_av_sigmaI/netI 0.0380
_diffrn_reflns_limit_h_max 11
_diffrn_reflns_limit_h_min -12
_diffrn_reflns_limit_k_max 12
_diffrn_reflns_limit_k_min -14
_diffrn_reflns_limit_l_max 16
_diffrn_reflns_limit_l_min -17
_diffrn_reflns_number 13561
_diffrn_reflns_theta_full 24.00
_diffrn_reflns_theta_max 24.00
_diffrn_reflns_theta_min 1.37
_exptl_absorpt_coefficient_mu 3.474
_exptl_absorpt_correction_T_max 0.9139
_exptl_absorpt_correction_T_min 0.8721
_exptl_absorpt_correction_type multi-scan
_exptl_absorpt_process_details 'SADABS (Sheldrick, 1997)'
_exptl_crystal_colour black
_exptl_crystal_density_diffrn 1.765
_exptl_crystal_density_method 'not measured'
_exptl_crystal_description diamond
_exptl_crystal_F_000 1024
_exptl_crystal_size_max 0.42
_exptl_crystal_size_mid 0.35
_exptl_crystal_size_min 0.30
_refine_diff_density_max 1.341
_refine_diff_density_min -0.882
_refine_diff_density_rms 0.127
_refine_ls_extinction_method none
_refine_ls_goodness_of_fit_ref 0.978
_refine_ls_hydrogen_treatment constr
_refine_ls_matrix_type full
_refine_ls_number_parameters 545
_refine_ls_number_reflns 5786
_refine_ls_number_restraints 0
_refine_ls_restrained_S_all 0.978
_refine_ls_R_factor_all 0.0431
_refine_ls_R_factor_gt 0.0378
_refine_ls_shift/su_max 0.001
_refine_ls_shift/su_mean 0.000
_refine_ls_structure_factor_coef Fsqd
_refine_ls_weighting_details 'calc w=1/[\s^2^(Fo^2^)+(0.1000P)^2^+0.0000P] where P=(Fo^2^+2Fc^2^)/3'
_refine_ls_weighting_scheme calc
_refine_ls_wR_factor_gt 0.1080
_refine_ls_wR_factor_ref 0.1221
_reflns_number_gt 5247
_reflns_number_total 5786
_reflns_threshold_expression >2sigma(I)
_cod_data_source_file ic502271k_si_002.cif
_cod_data_source_block 2
_cod_depositor_comments
;
The following automatic conversions were performed:

'_symmetry_cell_setting' value 'Triclinic' changed to 'triclinic'
according to
/home/saulius/struct/COD-crude-data--automatic-downloads/rss-feeds/ACS/lib/dictionaries/cif_core.dic
dictionary named 'cif_core.dic' version 2.4.2 from 2011-04-26.

Automatic conversion script
Id: cif_fix_values 2935 2014-11-11 08:27:57Z andrius 

 Adding full bibliography for 4342001--4342002.cif.
;
_cod_original_sg_symbol_H-M 'P-1   '
_cod_database_code 4342002

loop_
_symmetry_equiv_pos_as_xyz
'x, y, z'
'-x, -y, -z'

loop_
_atom_site_label
_atom_site_type_symbol
_atom_site_fract_x
_atom_site_fract_y
_atom_site_fract_z
_atom_site_U_iso_or_equiv
_atom_site_adp_type
_atom_site_occupancy
_atom_site_symmetry_multiplicity
_atom_site_calc_flag
_atom_site_refinement_flags
Os1 Os 0.97504(2) 0.243086(19) 0.765639(14) 0.03248(13) Uani 1 1 d .
Cl1 Cl 0.4983(3) 0.2702(2) 0.06020(19) 0.0758(7) Uani 1 1 d .
Cl2 Cl 0.9495(2) 0.71263(18) 0.67955(17) 0.0700(6) Uani 1 1 d .
C7 C 0.8266(7) 0.0236(6) 0.5444(5) 0.0408(18) Uani 1 1 d .
C39 C 1.2037(9) 0.4832(8) 0.9224(7) 0.074(3) Uani 1 1 d .
H39 H 1.2555 0.5393 0.9086 0.089 Uiso 1 1 calc R
N3 N 0.9403(4) -0.0177(4) 0.5891(3) 0.0262(11) Uani 1 1 d .
H3N H 0.9752 -0.0785 0.5788 0.031 Uiso 1 1 calc R
C28 C 0.7542(6) 0.1773(6) 0.8436(4) 0.0390(16) Uani 1 1 d .
N5 N 0.8700(6) 0.1408(5) 0.8319(4) 0.0369(13) Uani 1 1 d .
C23 C 0.7996(7) 0.4416(6) 0.7478(5) 0.0451(17) Uani 1 1 d .
H23 H 0.8631 0.4762 0.7238 0.054 Uiso 1 1 calc R
C34 C 1.1437(10) 0.4386(8) 0.5815(7) 0.074(3) Uani 1 1 d .
H34 H 1.1389 0.4427 0.5198 0.089 Uiso 1 1 calc R
N1 N 1.1226(5) 0.1318(5) 0.7725(4) 0.0368(13) Uani 1 1 d .
C32 C 0.9051(9) 0.0381(7) 0.8622(5) 0.057(2) Uani 1 1 d .
H32 H 0.9847 0.0115 0.8567 0.069 Uiso 1 1 calc R
C21 C 0.6316(6) 0.0315(5) 0.4410(4) 0.0373(15) Uani 1 1 d .
N7 N 1.0643(5) 0.3348(5) 0.8736(4) 0.0372(13) Uani 1 1 d .
C8 C 0.8112(6) 0.1248(5) 0.5785(4) 0.0347(15) Uani 1 1 d .
N2 N 0.9127(5) 0.1423(4) 0.6515(4) 0.0321(13) Uani 1 1 d .
N4 N 0.8165(5) 0.3359(5) 0.7731(4) 0.0380(13) Uani 1 1 d .
C9 C 0.7070(6) 0.1928(6) 0.5393(4) 0.0390(16) Uani 1 1 d .
N6 N 1.0738(5) 0.3565(5) 0.7049(4) 0.0398(14) Uani 1 1 d .
C16 C 0.5359(7) -0.0166(6) 0.3744(4) 0.0442(18) Uani 1 1 d .
C5 C 1.1026(6) 0.0453(5) 0.7159(4) 0.0380(16) Uani 1 1 d .
C20 C 0.7394(6) -0.0309(6) 0.4766(4) 0.0409(17) Uani 1 1 d .
C13 C 0.5055(7) 0.2031(6) 0.4287(5) 0.0416(17) Uani 1 1 d .
C10 C 0.6900(7) 0.3000(6) 0.5612(5) 0.0461(17) Uani 1 1 d .
H10 H 0.7515 0.3349 0.6038 0.055 Uiso 1 1 calc R
C22 C 0.6163(6) 0.1425(6) 0.4701(4) 0.0354(15) Uani 1 1 d .
O9 O 0.1134(10) 0.8122(8) 0.9129(5) 0.117(3) Uani 1 1 d .
C17 C 0.5517(8) -0.1263(7) 0.3464(5) 0.058(2) Uani 1 1 d .
H17 H 0.4902 -0.1584 0.3021 0.069 Uiso 1 1 calc R
C27 C 0.7263(6) 0.2886(6) 0.8116(4) 0.0410(17) Uani 1 1 d .
O8 O 0.8414(9) 0.6543(7) 0.6340(6) 0.110(3) Uani 1 1 d .
C2 C 1.3163(7) 0.0480(7) 0.8438(5) 0.054(2) Uani 1 1 d .
H2 H 1.3888 0.0503 0.8887 0.065 Uiso 1 1 calc R
C4 C 1.1844(7) -0.0431(5) 0.7193(5) 0.0418(16) Uani 1 1 d .
H4 H 1.1663 -0.1014 0.6793 0.050 Uiso 1 1 calc R
C3 C 1.2944(7) -0.0409(7) 0.7851(5) 0.052(2) Uani 1 1 d .
H3 H 1.3525 -0.0980 0.7898 0.063 Uiso 1 1 calc R
C1 C 1.2313(6) 0.1312(6) 0.8354(5) 0.0462(18) Uani 1 1 d .
H1 H 1.2484 0.1906 0.8744 0.055 Uiso 1 1 calc R
C15 C 0.4259(7) 0.0467(7) 0.3364(5) 0.0512(19) Uani 1 1 d .
H15 H 0.3623 0.0146 0.2937 0.061 Uiso 1 1 calc R
C41 C 1.1065(10) 0.3877(8) 1.0268(5) 0.078(3) Uani 1 1 d .
H41 H 1.0918 0.3793 1.0849 0.094 Uiso 1 1 calc R
C19 C 0.7507(7) -0.1385(6) 0.4480(5) 0.0497(18) Uani 1 1 d .
H19 H 0.8222 -0.1792 0.4723 0.060 Uiso 1 1 calc R
C38 C 1.1422(7) 0.4150(6) 0.8560(5) 0.0438(18) Uani 1 1 d .
O5 O 0.9093(7) 0.8124(5) 0.7159(5) 0.096(2) Uani 1 1 d .
O7 O 1.0141(8) 0.6522(7) 0.7529(6) 0.120(3) Uani 1 1 d .
C12 C 0.4935(8) 0.3080(8) 0.4570(5) 0.058(2) Uani 1 1 d .
H12 H 0.4217 0.3474 0.4316 0.069 Uiso 1 1 calc R
C14 C 0.4133(7) 0.1479(7) 0.3604(5) 0.055(2) Uani 1 1 d .
H14 H 0.3421 0.1864 0.3324 0.066 Uiso 1 1 calc R
C11 C 0.5830(8) 0.3569(6) 0.5210(5) 0.054(2) Uani 1 1 d .
H11 H 0.5721 0.4289 0.5377 0.065 Uiso 1 1 calc R
C37 C 1.1523(7) 0.4256(6) 0.7620(5) 0.0478(18) Uani 1 1 d .
C33 C 1.0714(8) 0.3662(6) 0.6164(5) 0.053(2) Uani 1 1 d .
H33 H 1.0171 0.3206 0.5772 0.064 Uiso 1 1 calc R
C36 C 1.2284(7) 0.4989(7) 0.7288(6) 0.063(2) Uani 1 1 d .
H36 H 1.2832 0.5439 0.7683 0.076 Uiso 1 1 calc R
C29 C 0.6753(8) 0.1148(7) 0.8845(5) 0.057(2) Uani 1 1 d .
H29 H 0.5982 0.1434 0.8938 0.068 Uiso 1 1 calc R
C6 C 0.9854(6) 0.0576(6) 0.6527(4) 0.0378(16) Uani 1 1 d .
C31 C 0.8252(10) -0.0259(8) 0.9005(6) 0.073(3) Uani 1 1 d .
H31 H 0.8506 -0.0958 0.9192 0.087 Uiso 1 1 calc R
C40 C 1.1889(10) 0.4685(9) 1.0073(7) 0.082(3) Uani 1 1 d .
H40 H 1.2336 0.5123 1.0531 0.099 Uiso 1 1 calc R
C18 C 0.6565(8) -0.1844(7) 0.3843(5) 0.057(2) Uani 1 1 d .
H18 H 0.6643 -0.2565 0.3666 0.068 Uiso 1 1 calc R
C24 C 0.6936(8) 0.4990(7) 0.7562(6) 0.055(2) Uani 1 1 d .
H24 H 0.6852 0.5712 0.7377 0.066 Uiso 1 1 calc R
C35 C 1.2251(10) 0.5068(8) 0.6394(8) 0.081(3) Uani 1 1 d .
H35 H 1.2765 0.5570 0.6172 0.097 Uiso 1 1 calc R
O2 O 0.467(3) 0.2929(17) 0.1281(12) 0.387(18) Uani 1 1 d .
O4 O 0.5168(12) 0.1620(9) 0.0455(8) 0.164(4) Uani 1 1 d .
C30 C 0.7085(9) 0.0114(8) 0.9116(6) 0.069(3) Uani 1 1 d .
H30 H 0.6536 -0.0325 0.9368 0.082 Uiso 1 1 calc R
O6 O 1.0279(7) 0.7381(6) 0.6165(6) 0.109(3) Uani 1 1 d .
C42 C 1.0480(7) 0.3212(7) 0.9591(5) 0.053(2) Uani 1 1 d .
H42 H 0.9954 0.2652 0.9719 0.064 Uiso 1 1 calc R
O1 O 0.4465(13) 0.3062(16) -0.0169(9) 0.267(10) Uani 1 1 d .
C25 C 0.5995(8) 0.4503(8) 0.7918(6) 0.068(3) Uani 1 1 d .
H25 H 0.5254 0.4878 0.7963 0.081 Uiso 1 1 calc R
O3 O 0.633(2) 0.2821(17) 0.0697(14) 0.284(9) Uiso 1 1 d .
C26 C 0.6167(7) 0.3443(7) 0.8208(6) 0.056(2) Uani 1 1 d .
H26 H 0.5548 0.3100 0.8465 0.068 Uiso 1 1 calc R

loop_
_atom_site_aniso_label
_atom_site_aniso_U_11
_atom_site_aniso_U_22
_atom_site_aniso_U_33
_atom_site_aniso_U_23
_atom_site_aniso_U_13
_atom_site_aniso_U_12
Os1 0.03419(19) 0.0318(2) 0.03013(19) 0.00008(12) 0.00266(12) -0.00298(13)
Cl1 0.0855(17) 0.0622(16) 0.0765(17) 0.0033(13) 0.0070(14) 0.0072(13)
Cl2 0.0699(14) 0.0507(13) 0.0862(16) 0.0126(12) 0.0060(12) -0.0009(11)
C7 0.049(4) 0.049(5) 0.025(4) 0.003(3) 0.008(3) 0.010(4)
C39 0.072(6) 0.069(7) 0.073(7) -0.019(5) -0.004(5) -0.011(5)
N3 0.031(3) 0.017(3) 0.028(3) -0.004(2) 0.001(2) 0.008(2)
C28 0.038(4) 0.044(4) 0.034(4) -0.007(3) 0.006(3) -0.016(3)
N5 0.047(3) 0.028(3) 0.035(3) 0.003(2) 0.005(3) -0.016(3)
C23 0.050(4) 0.039(4) 0.043(4) -0.003(3) 0.002(3) 0.006(4)
C34 0.088(7) 0.071(7) 0.072(6) 0.029(6) 0.040(6) 0.021(6)
N1 0.042(3) 0.034(3) 0.034(3) 0.005(3) 0.005(3) -0.001(3)
C32 0.074(6) 0.054(5) 0.047(5) 0.006(4) 0.018(4) 0.000(4)
C21 0.042(4) 0.042(4) 0.028(3) -0.002(3) 0.007(3) -0.008(3)
N7 0.038(3) 0.031(3) 0.039(3) -0.009(3) -0.003(3) -0.008(3)
C8 0.040(4) 0.038(4) 0.024(3) 0.001(3) 0.001(3) 0.007(3)
N2 0.041(3) 0.023(3) 0.032(3) 0.000(2) 0.005(2) 0.003(3)
N4 0.038(3) 0.042(4) 0.031(3) -0.008(3) 0.000(2) -0.001(3)
C9 0.033(3) 0.053(5) 0.030(4) 0.000(3) 0.004(3) 0.001(3)
N6 0.039(3) 0.035(3) 0.047(4) 0.009(3) 0.012(3) -0.002(3)
C16 0.049(4) 0.051(5) 0.030(4) -0.014(3) 0.003(3) -0.026(4)
C5 0.044(4) 0.039(4) 0.031(4) 0.001(3) 0.006(3) 0.011(3)
C20 0.045(4) 0.048(4) 0.030(4) 0.002(3) 0.007(3) 0.002(3)
C13 0.038(4) 0.041(4) 0.044(4) -0.001(3) 0.005(3) -0.004(3)
C10 0.054(4) 0.039(4) 0.037(4) -0.003(3) -0.013(3) 0.007(4)
C22 0.035(3) 0.047(4) 0.022(3) -0.008(3) -0.001(3) -0.005(3)
O9 0.145(8) 0.132(7) 0.079(5) -0.012(5) 0.037(5) -0.047(6)
C17 0.062(5) 0.064(6) 0.043(5) -0.013(4) 0.004(4) -0.026(5)
C27 0.036(4) 0.047(4) 0.037(4) -0.022(3) 0.001(3) -0.015(3)
O8 0.113(6) 0.111(6) 0.097(6) -0.001(5) 0.000(5) -0.041(5)
C2 0.039(4) 0.073(6) 0.047(5) 0.016(4) 0.000(3) 0.007(4)
C4 0.050(4) 0.032(4) 0.043(4) 0.000(3) 0.006(3) -0.007(3)
C3 0.041(4) 0.062(5) 0.054(5) 0.017(4) 0.009(4) 0.011(4)
C1 0.040(4) 0.054(5) 0.042(4) 0.006(3) 0.000(3) -0.011(4)
C15 0.047(4) 0.056(5) 0.046(4) -0.006(4) -0.002(3) -0.019(4)
C41 0.107(8) 0.083(7) 0.033(5) -0.024(5) -0.013(5) 0.011(6)
C19 0.061(5) 0.045(5) 0.045(4) -0.002(3) 0.013(4) -0.001(4)
C38 0.034(4) 0.033(4) 0.060(5) -0.005(4) -0.002(3) -0.005(3)
O5 0.107(6) 0.064(4) 0.122(6) 0.000(4) 0.038(5) 0.019(4)
O7 0.117(6) 0.117(7) 0.113(7) 0.036(5) -0.011(5) 0.042(5)
C12 0.054(5) 0.071(6) 0.041(4) 0.005(4) -0.012(4) 0.018(4)
C14 0.042(4) 0.065(6) 0.052(5) 0.010(4) -0.006(4) -0.013(4)
C11 0.068(5) 0.033(4) 0.056(5) -0.008(4) -0.001(4) 0.008(4)
C37 0.043(4) 0.032(4) 0.069(5) -0.004(4) 0.011(4) -0.001(3)
C33 0.070(5) 0.049(5) 0.045(5) 0.014(4) 0.021(4) 0.014(4)
C36 0.046(4) 0.052(5) 0.095(7) 0.003(5) 0.018(5) -0.020(4)
C29 0.052(5) 0.068(6) 0.050(5) -0.002(4) 0.009(4) -0.021(4)
C6 0.039(4) 0.042(4) 0.030(4) 0.002(3) -0.001(3) -0.007(3)
C31 0.105(8) 0.062(6) 0.058(6) 0.020(4) 0.033(5) -0.002(5)
C40 0.086(7) 0.078(7) 0.074(7) -0.039(6) -0.004(6) -0.033(6)
C18 0.073(6) 0.057(5) 0.041(4) -0.018(4) 0.012(4) -0.007(5)
C24 0.060(5) 0.043(5) 0.055(5) -0.008(4) -0.005(4) 0.001(4)
C35 0.086(7) 0.059(6) 0.109(9) 0.016(6) 0.051(7) -0.030(6)
O2 0.70(5) 0.32(2) 0.179(16) -0.054(15) 0.18(2) 0.19(3)
O4 0.202(12) 0.113(8) 0.189(11) -0.024(7) 0.068(9) -0.001(8)
C30 0.074(6) 0.074(7) 0.061(6) 0.004(5) 0.022(5) -0.038(5)
O6 0.099(5) 0.091(5) 0.149(7) -0.024(5) 0.056(5) -0.013(4)
C42 0.058(5) 0.067(5) 0.031(4) -0.003(4) 0.001(3) 0.005(4)
O1 0.194(13) 0.45(3) 0.169(12) 0.132(15) 0.056(10) 0.204(16)
C25 0.050(5) 0.081(7) 0.069(6) -0.017(5) 0.001(4) 0.019(5)
C26 0.040(4) 0.066(6) 0.063(5) -0.017(4) 0.010(4) -0.002(4)

loop_
_atom_type_symbol
_atom_type_description
_atom_type_scat_dispersion_real
_atom_type_scat_dispersion_imag
_atom_type_scat_source
C C 0.0033 0.0016 'International Tables Vol C Tables 4.2.6.8 and 6.1.1.4'
H H 0.0000 0.0000 'International Tables Vol C Tables 4.2.6.8 and 6.1.1.4'
N N 0.0061 0.0033 'International Tables Vol C Tables 4.2.6.8 and 6.1.1.4'
O O 0.0106 0.0060 'International Tables Vol C Tables 4.2.6.8 and 6.1.1.4'
Cl Cl 0.1484 0.1585 'International Tables Vol C Tables 4.2.6.8 and 6.1.1.4'
Os Os -1.2165 7.6030 'International Tables Vol C Tables 4.2.6.8 and 6.1.1.4'

loop_
_geom_angle_atom_site_label_1
_geom_angle_atom_site_label_2
_geom_angle_atom_site_label_3
_geom_angle
N7 Os1 N4 85.4(2)
N7 Os1 N6 78.1(2)
N4 Os1 N6 98.3(2)
N7 Os1 N5 98.8(2)
N4 Os1 N5 77.5(2)
N6 Os1 N5 175.02(19)
N7 Os1 N1 94.7(2)
N4 Os1 N1 170.3(2)
N6 Os1 N1 91.2(2)
N5 Os1 N1 92.9(2)
N7 Os1 N2 170.9(2)
N4 Os1 N2 103.2(2)
N6 Os1 N2 97.6(2)
N5 Os1 N2 86.1(2)
N1 Os1 N2 77.3(2)
O2 Cl1 O1 125.2(13)
O2 Cl1 O4 116.2(12)
O1 Cl1 O4 104.2(10)
O2 Cl1 O3 109.8(15)
O1 Cl1 O3 108.2(11)
O4 Cl1 O3 86.4(9)
O7 Cl2 O8 110.6(6)
O7 Cl2 O6 112.9(5)
O8 Cl2 O6 108.2(5)
O7 Cl2 O5 106.6(6)
O8 Cl2 O5 109.5(5)
O6 Cl2 O5 109.0(5)
C8 C7 N3 108.2(6)
C8 C7 C20 126.0(7)
N3 C7 C20 125.8(6)
C40 C39 C38 119.6(10)
C6 N3 C7 105.2(5)
N5 C28 C29 121.7(7)
N5 C28 C27 113.6(6)
C29 C28 C27 124.7(7)
C28 N5 C32 117.3(6)
C28 N5 Os1 116.9(4)
C32 N5 Os1 125.8(5)
N4 C23 C24 122.6(7)
C33 C34 C35 118.7(9)
C5 N1 C1 116.7(6)
C5 N1 Os1 117.1(4)
C1 N1 Os1 125.8(5)
C31 C32 N5 121.3(8)
C20 C21 C16 118.6(6)
C20 C21 C22 121.9(6)
C16 C21 C22 119.5(6)
C38 N7 C42 118.8(6)
C38 N7 Os1 116.5(5)
C42 N7 Os1 124.7(5)
C7 C8 N2 107.4(6)
C7 C8 C9 121.0(6)
N2 C8 C9 131.6(6)
C6 N2 C8 105.4(5)
C6 N2 Os1 110.8(4)
C8 N2 Os1 143.2(4)
C27 N4 C23 117.9(6)
C27 N4 Os1 116.4(5)
C23 N4 Os1 125.5(5)
C10 C9 C22 118.9(6)
C10 C9 C8 126.0(6)
C22 C9 C8 115.2(6)
C33 N6 C37 117.8(7)
C33 N6 Os1 126.5(6)
C37 N6 Os1 115.6(5)
C21 C16 C17 119.1(7)
C21 C16 C15 119.2(7)
C17 C16 C15 121.7(7)
N1 C5 C4 124.3(6)
N1 C5 C6 110.5(6)
C4 C5 C6 125.2(6)
C19 C20 C21 120.6(7)
C19 C20 C7 125.4(7)
C21 C20 C7 113.9(6)
C12 C13 C22 118.1(7)
C12 C13 C14 124.4(7)
C22 C13 C14 117.6(7)
C9 C10 C11 121.0(7)
C9 C22 C13 119.2(6)
C9 C22 C21 121.6(6)
C13 C22 C21 119.2(6)
C18 C17 C16 120.3(7)
N4 C27 C26 121.0(7)
N4 C27 C28 115.5(6)
C26 C27 C28 123.5(7)
C1 C2 C3 119.8(7)
C5 C4 C3 117.3(7)
C4 C3 C2 119.0(7)
N1 C1 C2 123.0(7)
C14 C15 C16 121.6(7)
C42 C41 C40 118.6(9)
C18 C19 C20 120.1(7)
N7 C38 C39 121.5(8)
N7 C38 C37 115.3(6)
C39 C38 C37 123.2(8)
C11 C12 C13 122.4(7)
C15 C14 C13 122.9(7)
C12 C11 C10 120.3(7)
C36 C37 N6 120.2(8)
C36 C37 C38 125.6(7)
N6 C37 C38 114.2(6)
N6 C33 C34 123.4(9)
C35 C36 C37 120.9(8)
C30 C29 C28 120.8(8)
N2 C6 N3 113.7(6)
N2 C6 C5 123.0(6)
N3 C6 C5 123.4(6)
C32 C31 C30 121.0(9)
C39 C40 C41 119.9(8)
C17 C18 C19 121.3(8)
C23 C24 C25 119.8(8)
C36 C35 C34 118.8(8)
C29 C30 C31 117.9(8)
N7 C42 C41 121.6(8)
C24 C25 C26 118.5(8)
C25 C26 C27 120.0(8)

loop_
_geom_bond_atom_site_label_1
_geom_bond_atom_site_label_2
_geom_bond_distance
Os1 N7 2.058(5)
Os1 N4 2.063(5)
Os1 N6 2.067(6)
Os1 N5 2.069(5)
Os1 N1 2.075(6)
Os1 N2 2.120(5)
Cl1 O2 1.174(15)
Cl1 O1 1.279(11)
Cl1 O4 1.364(10)
Cl1 O3 1.43(2)
Cl2 O7 1.411(7)
Cl2 O8 1.417(8)
Cl2 O6 1.420(8)
Cl2 O5 1.438(7)
C7 C8 1.363(10)
C7 N3 1.374(8)
C7 C20 1.413(10)
C39 C40 1.341(14)
C39 C38 1.371(12)
N3 C6 1.350(8)
C28 N5 1.358(9)
C28 C29 1.373(10)
C28 C27 1.464(10)
N5 C32 1.372(10)
C23 N4 1.357(9)
C23 C24 1.361(10)
C34 C33 1.349(12)
C34 C35 1.386(15)
N1 C5 1.350(8)
N1 C1 1.357(8)
C32 C31 1.367(13)
C21 C20 1.406(9)
C21 C16 1.418(9)
C21 C22 1.447(9)
N7 C38 1.346(9)
N7 C42 1.353(9)
C8 N2 1.411(8)
C8 C9 1.432(9)
N2 C6 1.297(8)
N4 C27 1.348(9)
C9 C10 1.375(9)
C9 C22 1.422(9)
N6 C33 1.345(9)
N6 C37 1.371(10)
C16 C17 1.427(11)
C16 C15 1.439(10)
C5 C4 1.389(9)
C5 C6 1.435(9)
C20 C19 1.399(10)
C13 C12 1.366(12)
C13 C22 1.442(10)
C13 C14 1.450(11)
C10 C11 1.383(9)
C17 C18 1.363(11)
C27 C26 1.385(10)
C2 C1 1.358(10)
C2 C3 1.393(11)
C4 C3 1.391(10)
C15 C14 1.305(11)
C41 C42 1.361(11)
C41 C40 1.394(14)
C19 C18 1.373(10)
C38 C37 1.459(11)
C12 C11 1.361(11)
C37 C36 1.370(11)
C36 C35 1.356(13)
C29 C30 1.364(12)
C31 C30 1.367(13)
C24 C25 1.365(13)
C25 C26 1.377(13)
